data_4503710
loop_
_publ_author_name
'Ye, Junwei'
'Zhang, Jingying'
'Ning, Guiling'
'Tian, Ge'
'Chen, Yan'
'Wang, Yue'

_publ_section_title
;
 Lanthanide Coordination Polymers Constructed from Dinuclear Building
 Blocks: Novel Structure Evolution from One-Dimensional Chains to
 Three-Dimensional Architectures
;
_journal_issue 8
_journal_name_full 'Crystal Growth &amp; Design'
_journal_page_first 3098
_journal_paper_doi 10.1021/cg800310j
_journal_volume 8
_journal_year 2008
_chemical_formula_sum 'C48 H25 Eu2 N7 O18'
_chemical_formula_weight 1291.67
_chemical_name_systematic
; 
 ? 
;
_space_group_IT_number 2
_symmetry_cell_setting triclinic
_symmetry_space_group_name_Hall '-P 1'
_symmetry_space_group_name_H-M 'P -1'
_atom_sites_solution_hydrogens geom
_atom_sites_solution_primary direct
_atom_sites_solution_secondary difmap
_audit_creation_method SHELXL-97
_cell_angle_alpha 105.50(3)
_cell_angle_beta 115.10(3)
_cell_angle_gamma 90.68(3)
_cell_formula_units_Z 2
_cell_length_a 13.104(3)
_cell_length_b 14.325(3)
_cell_length_c 14.761(3)
_cell_measurement_reflns_used 20481
_cell_measurement_temperature 293(2)
_cell_measurement_theta_max 27.52
_cell_measurement_theta_min 3.09
_cell_volume 2392.9(12)
_computing_cell_refinement PROCESS-AUTO
_computing_data_collection PROCESS-AUTO
_computing_data_reduction PROCESS-AUTO
_computing_molecular_graphics 'SHELXL-97 (Sheldrick, 1997)'
_computing_publication_material 'SHELXL-97 (Sheldrick, 1997)'
_computing_structure_refinement 'SHELXL-97 (Sheldrick, 1997)'
_computing_structure_solution 'SHELXS-97 (Sheldrick, 1990)'
_diffrn_ambient_temperature 293(2)
_diffrn_detector_area_resol_mean 10.0
_diffrn_measured_fraction_theta_full 0.984
_diffrn_measured_fraction_theta_max 0.984
_diffrn_measurement_device_type 'Rigaku RAXIS-RAPID'
_diffrn_measurement_method 'Omega scan'
_diffrn_radiation_monochromator graphite
_diffrn_radiation_source 'fine-focus sealed tube'
_diffrn_radiation_type MoK\a
_diffrn_radiation_wavelength 0.71073
_diffrn_reflns_av_R_equivalents 0.0220
_diffrn_reflns_av_sigmaI/netI 0.0301
_diffrn_reflns_limit_h_max 16
_diffrn_reflns_limit_h_min -17
_diffrn_reflns_limit_k_max 18
_diffrn_reflns_limit_k_min -18
_diffrn_reflns_limit_l_max 19
_diffrn_reflns_limit_l_min -17
_diffrn_reflns_number 23118
_diffrn_reflns_theta_full 27.48
_diffrn_reflns_theta_max 27.48
_diffrn_reflns_theta_min 3.09
_diffrn_standards_decay_% none
_diffrn_standards_interval_count none
_diffrn_standards_interval_time none
_diffrn_standards_number none
_exptl_absorpt_coefficient_mu 2.682
_exptl_absorpt_correction_T_max 0.6242
_exptl_absorpt_correction_T_min 0.4826
_exptl_absorpt_correction_type multi-scan
_exptl_absorpt_process_details
;
Higashi, T. (1995) Progrom for Absorption Correcttion.
Rigaku Corporation, Tokyo, Japan. 
;
_exptl_crystal_colour yellow
_exptl_crystal_density_diffrn 1.793
_exptl_crystal_density_meas ?
_exptl_crystal_density_method 'not measured'
_exptl_crystal_description block
_exptl_crystal_F_000 1264
_exptl_crystal_size_max 0.32
_exptl_crystal_size_mid 0.30
_exptl_crystal_size_min 0.19
_refine_diff_density_max 1.711
_refine_diff_density_min -0.682
_refine_diff_density_rms 0.189
_refine_ls_extinction_coef 0
_refine_ls_extinction_method none
_refine_ls_goodness_of_fit_ref 1.128
_refine_ls_hydrogen_treatment constr
_refine_ls_matrix_type full
_refine_ls_number_parameters 676
_refine_ls_number_reflns 10785
_refine_ls_number_restraints 36
_refine_ls_restrained_S_all 1.127
_refine_ls_R_factor_all 0.0376
_refine_ls_R_factor_gt 0.0279
_refine_ls_shift/su_max 0.190
_refine_ls_shift/su_mean 0.003
_refine_ls_structure_factor_coef Fsqd
_refine_ls_weighting_details 'calc w=1/[\s^2^(Fo^2^)+(0.0566P)^2^+1.0449P] where P=(Fo^2^+2Fc^2^)/3'
_refine_ls_weighting_scheme calc
_refine_ls_wR_factor_gt 0.0845
_refine_ls_wR_factor_ref 0.0930
_reflns_number_gt 9063
_reflns_number_total 10785
_reflns_threshold_expression >2sigma(I)
_cod_data_source_file cg800310j-file003.cif
_cod_data_source_block 8
_cod_depositor_comments
;
The following automatic conversions were performed:

'_symmetry_cell_setting' value 'Triclinic' changed to 'triclinic'
according to /home/saulius/struct/CIF-dictionaries/cif_core.dic
dictionary named 'cif_core.dic' version 2.4.1 from 2010-06-29.

Automatic conversion script
Id: cif_fix_values 1715 2011-07-08 13:25:40Z adriana 

The following automatic conversions were performed:

'_exptl_crystal_density_meas' value 'not measured' was changed to '?'
- the value is perceived as not measured.

Automatic conversion script
Id: cif_fix_values 3008 2015-01-20 13:52:24Z robertas 
;
_cod_original_cell_volume 2393.0(8)
_cod_original_sg_symbol_H-M 'P-1   '
_cod_database_code 4503710

loop_
_symmetry_equiv_pos_as_xyz
'x, y, z'
'-x, -y, -z'

loop_
_atom_site_label
_atom_site_type_symbol
_atom_site_fract_x
_atom_site_fract_y
_atom_site_fract_z
_atom_site_U_iso_or_equiv
_atom_site_adp_type
_atom_site_occupancy
_atom_site_symmetry_multiplicity
_atom_site_calc_flag
_atom_site_refinement_flags
Eu1 Eu -0.004594(7) 0.561325(7) 0.135704(6) 0.01654(2) Uani 1 1 d .
Eu2 Eu 0.424101(7) 1.036165(7) 0.854246(7) 0.01696(2) Uani 1 1 d .
O1 O 0.17132(12) 0.49793(12) 0.16608(11) 0.0262(4) Uani 1 1 d .
O2 O 0.16542(12) 0.41732(11) 0.01122(10) 0.0236(4) Uani 1 1 d .
O3 O 0.38396(14) 0.14830(12) -0.01891(11) 0.0318(4) Uani 1 1 d .
O4 O 0.47047(14) 0.09186(12) 0.11783(13) 0.0353(5) Uani 1 1 d .
O5 O 0.5842(2) 0.3482(2) 0.46712(16) 0.0722(9) Uani 1 1 d .
O6 O 0.43709(19) 0.40777(18) 0.47811(13) 0.0596(7) Uani 1 1 d .
O7 O -0.07942(13) 0.67213(13) 0.23464(11) 0.0326(5) Uani 1 1 d .
O8 O 0.10706(13) 0.68259(13) 0.31324(11) 0.0305(4) Uani 1 1 d .
O9 O 0.31880(15) 0.91568(15) 0.68259(12) 0.0394(5) Uani 1 1 d .
O10 O 0.22912(15) 1.03539(12) 0.72848(13) 0.0368(5) Uani 1 1 d .
O11 O -0.19301(17) 0.97862(16) 0.54552(16) 0.0543(6) Uani 1 1 d .
O12 O -0.27367(17) 0.8371(2) 0.43815(17) 0.0701(9) Uani 1 1 d .
O13 O 0.30889(13) 0.93663(13) 0.89059(12) 0.0356(4) Uani 1 1 d .
O14 O 0.39437(13) 0.87645(13) 1.02380(13) 0.0344(5) Uani 1 1 d .
O15 O 0.06664(17) 0.71958(13) 1.12249(12) 0.0472(5) Uani 1 1 d .
O16 O 0.05182(12) 0.59074(11) 0.99808(10) 0.0241(4) Uani 1 1 d .
O17 O -0.2009(2) 0.7849(3) 0.7340(2) 0.1273(10) Uani 1 1 d U
O18 O -0.1022(2) 0.8533(2) 0.68274(19) 0.1103(9) Uani 1 1 d U
N1 N 0.4880(2) 0.36742(17) 0.42818(15) 0.0416(7) Uani 1 1 d .
N2 N -0.19082(18) 0.89897(18) 0.49245(15) 0.0381(6) Uani 1 1 d .
N3 N -0.1105(2) 0.8161(2) 0.7427(2) 0.0710(8) Uani 1 1 d .
N4 N -0.17845(16) 0.45783(15) 0.12847(14) 0.0306(5) Uani 1 1 d .
N5 N 0.03616(18) 0.48193(16) 0.28571(14) 0.0365(6) Uani 1 1 d .
N6 N 0.41773(15) 1.19795(14) 0.80703(13) 0.0237(5) Uani 1 1 d .
N7 N 0.53995(18) 1.05959(16) 0.75488(15) 0.0382(5) Uani 1 1 d .
C1 C 0.29267(16) 0.37790(15) 0.16074(14) 0.0200(5) Uani 1 1 d .
C2 C 0.31758(17) 0.29844(15) 0.09919(15) 0.0223(5) Uani 1 1 d .
H2A H 0.2812 0.2841 0.0266 0.027 Uiso 1 1 calc R
C3 C 0.39585(16) 0.24020(15) 0.14438(14) 0.0204(5) Uani 1 1 d .
C4 C 0.45384(18) 0.26396(16) 0.25283(15) 0.0243(5) Uani 1 1 d .
H4A H 0.5083 0.2271 0.2845 0.029 Uiso 1 1 calc R
C5 C 0.42866(19) 0.34352(17) 0.31233(15) 0.0261(6) Uani 1 1 d .
C6 C 0.34883(17) 0.40059(16) 0.26959(15) 0.0230(5) Uani 1 1 d .
H6A H 0.3328 0.4529 0.3123 0.028 Uiso 1 1 calc R
C7 C 0.20326(16) 0.43659(15) 0.10913(14) 0.0196(5) Uani 1 1 d .
C8 C 0.41884(17) 0.15328(16) 0.07659(15) 0.0231(5) Uani 1 1 d .
C9 C 0.01809(18) 0.78492(16) 0.40566(14) 0.0236(5) Uani 1 1 d .
C10 C 0.12057(18) 0.83157(17) 0.49074(15) 0.0249(5) Uani 1 1 d .
H10A H 0.1893 0.8154 0.4912 0.030 Uiso 1 1 calc R
C11 C 0.11938(19) 0.90335(17) 0.57615(15) 0.0263(6) Uani 1 1 d .
C12 C 0.01807(19) 0.92746(17) 0.57593(15) 0.0260(6) Uani 1 1 d .
H12A H 0.0171 0.9768 0.6311 0.031 Uiso 1 1 calc R
C13 C -0.08224(18) 0.87678(17) 0.49185(15) 0.0255(5) Uani 1 1 d .
C14 C -0.08403(18) 0.80644(18) 0.40714(16) 0.0280(6) Uani 1 1 d .
H14A H -0.1529 0.7736 0.3514 0.034 Uiso 1 1 calc R
C15 C 0.01711(18) 0.70898(16) 0.31251(15) 0.0239(5) Uani 1 1 d .
C16 C 0.23034(19) 0.95525(17) 0.66799(16) 0.0280(6) Uani 1 1 d .
C17 C 0.19459(17) 0.84298(15) 0.93152(15) 0.0230(5) Uani 1 1 d .
C18 C 0.18568(17) 0.78974(15) 0.99472(15) 0.0223(5) Uani 1 1 d .
H18A H 0.2509 0.7846 1.0514 0.027 Uiso 1 1 calc R
C19 C 0.08168(18) 0.74463(15) 0.97447(15) 0.0237(5) Uani 1 1 d .
C20 C -0.01526(19) 0.75308(19) 0.89166(19) 0.0382(6) Uani 1 1 d .
H20A H -0.0860 0.7233 0.8777 0.046 Uiso 1 1 calc R
C21 C -0.0061(2) 0.8064(2) 0.8295(2) 0.0418(7) Uani 1 1 d .
C22 C 0.0970(2) 0.85169(18) 0.84820(18) 0.0339(6) Uani 1 1 d .
H22A H 0.1011 0.8876 0.8056 0.041 Uiso 1 1 calc R
C23 C 0.30809(17) 0.88902(16) 0.95021(16) 0.0248(5) Uani 1 1 d .
C24 C 0.06695(17) 0.68237(16) 1.03696(15) 0.0229(5) Uani 1 1 d .
C25 C -0.2819(2) 0.4415(2) 0.0513(2) 0.0443(8) Uani 1 1 d .
H25A H -0.2935 0.4664 -0.0038 0.053 Uiso 1 1 calc R
C26 C -0.3753(3) 0.3895(3) 0.0466(2) 0.0635(10) Uani 1 1 d .
H26A H -0.4469 0.3813 -0.0094 0.076 Uiso 1 1 calc R
C27 C -0.3599(3) 0.3515(3) 0.1242(3) 0.0761(10) Uani 1 1 d .
H27A H -0.4213 0.3162 0.1222 0.091 Uiso 1 1 calc R
C28 C -0.2520(3) 0.3646(2) 0.2082(2) 0.0600(8) Uani 1 1 d .
C29 C -0.2255(3) 0.3236(3) 0.2954(3) 0.0923(11) Uani 1 1 d U
H29A H -0.2834 0.2877 0.2979 0.111 Uiso 1 1 calc R
C30 C -0.1216(4) 0.3368(3) 0.3697(3) 0.0958(13) Uani 1 1 d U
H30A H -0.1080 0.3104 0.4243 0.115 Uiso 1 1 calc R
C31 C -0.0292(3) 0.3895(3) 0.3706(2) 0.0694(10) Uani 1 1 d .
C32 C 0.0832(4) 0.4038(3) 0.4495(3) 0.0926(13) Uani 1 1 d U
H32A H 0.0997 0.3778 0.5047 0.111 Uiso 1 1 calc R
C33 C 0.1659(3) 0.4545(3) 0.4453(2) 0.0813(12) Uani 1 1 d .
H33A H 0.2403 0.4629 0.4971 0.098 Uiso 1 1 calc R
C34 C 0.1416(3) 0.4956(3) 0.3631(2) 0.0519(9) Uani 1 1 d .
H34A H 0.1998 0.5328 0.3625 0.062 Uiso 1 1 calc R
C35 C -0.0495(2) 0.43092(19) 0.28897(18) 0.0408(6) Uani 1 1 d .
C36 C -0.1619(2) 0.41872(18) 0.20676(18) 0.0380(6) Uani 1 1 d .
C37 C 0.3506(2) 1.26182(18) 0.82291(18) 0.0312(6) Uani 1 1 d .
H37A H 0.3027 1.2467 0.8504 0.037 Uiso 1 1 calc R
C38 C 0.3477(2) 1.3506(2) 0.8007(2) 0.0420(8) Uani 1 1 d .
H38A H 0.2967 1.3921 0.8101 0.050 Uiso 1 1 calc R
C39 C 0.4214(2) 1.3751(2) 0.7651(2) 0.0464(8) Uani 1 1 d .
H39A H 0.4232 1.4355 0.7530 0.056 Uiso 1 1 calc R
C40 C 0.4946(2) 1.31022(18) 0.7463(2) 0.0372(7) Uani 1 1 d .
C41 C 0.5719(2) 1.3302(2) 0.7076(2) 0.0531(8) Uani 1 1 d .
H41A H 0.5777 1.3905 0.6963 0.064 Uiso 1 1 calc R
C42 C 0.6369(3) 1.2642(2) 0.6868(2) 0.0558(8) Uani 1 1 d .
H42A H 0.6875 1.2792 0.6620 0.067 Uiso 1 1 calc R
C43 C 0.6285(2) 1.1708(2) 0.7028(2) 0.0459(7) Uani 1 1 d .
C44 C 0.6906(3) 1.0993(3) 0.6773(3) 0.0739(10) Uani 1 1 d .
H44A H 0.7417 1.1119 0.6521 0.089 Uiso 1 1 calc R
C45 C 0.6752(3) 1.0099(3) 0.6901(3) 0.0950(10) Uani 1 1 d U
H45A H 0.7141 0.9600 0.6719 0.114 Uiso 1 1 calc R
C46 C 0.6010(3) 0.9949(2) 0.7305(2) 0.0727(8) Uani 1 1 d .
H46A H 0.5939 0.9345 0.7411 0.087 Uiso 1 1 calc R
C47 C 0.55302(19) 1.14840(18) 0.74090(16) 0.0304(6) Uani 1 1 d .
C48 C 0.48683(18) 1.22045(16) 0.76628(15) 0.0248(5) Uani 1 1 d .

loop_
_atom_site_aniso_label
_atom_site_aniso_U_11
_atom_site_aniso_U_22
_atom_site_aniso_U_33
_atom_site_aniso_U_23
_atom_site_aniso_U_13
_atom_site_aniso_U_12
Eu1 0.01915(4) 0.01791(4) 0.01526(3) 0.00622(3) 0.00930(3) 0.00508(3)
Eu2 0.01790(4) 0.01663(4) 0.01860(3) 0.00625(3) 0.00956(3) 0.00326(3)
O1 0.0257(6) 0.0283(7) 0.0260(6) 0.0081(5) 0.0126(5) 0.0117(6)
O2 0.0218(6) 0.0295(7) 0.0208(5) 0.0107(5) 0.0085(5) 0.0100(6)
O3 0.0396(7) 0.0322(8) 0.0282(6) 0.0081(6) 0.0196(5) 0.0157(7)
O4 0.0378(8) 0.0275(7) 0.0475(7) 0.0178(6) 0.0210(6) 0.0161(7)
O5 0.0578(12) 0.0982(17) 0.0369(9) 0.0213(11) -0.0019(9) 0.0396(12)
O6 0.0780(12) 0.0740(14) 0.0249(7) 0.0087(8) 0.0244(7) 0.0267(12)
O7 0.0218(6) 0.0401(9) 0.0217(6) -0.0079(6) 0.0068(5) 0.0037(7)
O8 0.0243(6) 0.0393(9) 0.0240(6) 0.0036(6) 0.0106(5) 0.0047(7)
O9 0.0328(8) 0.0471(10) 0.0252(7) -0.0039(7) 0.0098(6) 0.0026(8)
O10 0.0342(8) 0.0220(8) 0.0329(8) 0.0005(7) 0.0002(7) 0.0017(7)
O11 0.0717(10) 0.0451(11) 0.0734(9) 0.0198(8) 0.0555(7) 0.0243(9)
O12 0.0304(9) 0.102(2) 0.0492(10) -0.0128(12) 0.0129(8) 0.0012(12)
O13 0.0333(7) 0.0427(8) 0.0406(6) 0.0206(6) 0.0207(5) -0.0044(7)
O14 0.0194(6) 0.0396(9) 0.0413(7) 0.0170(7) 0.0079(6) -0.0023(6)
O15 0.0897(11) 0.0261(8) 0.0317(6) 0.0015(6) 0.0369(6) -0.0106(8)
O16 0.0334(6) 0.0181(6) 0.0266(5) 0.0073(5) 0.0183(5) 0.0053(6)
O17 0.0253(10) 0.231(2) 0.1411(15) 0.1489(13) -0.0038(10) -0.0155(13)
O18 0.0444(12) 0.2061(19) 0.1002(11) 0.1254(11) 0.0039(10) -0.0063(14)
N1 0.0516(12) 0.0403(11) 0.0242(8) 0.0129(8) 0.0069(8) 0.0114(10)
N2 0.0388(9) 0.0530(12) 0.0303(7) 0.0158(8) 0.0202(7) 0.0173(9)
N3 0.0260(10) 0.1166(17) 0.0744(12) 0.0729(11) 0.0003(9) -0.0091(12)
N4 0.0320(8) 0.0271(9) 0.0342(7) 0.0021(7) 0.0205(6) -0.0042(7)
N5 0.0456(10) 0.0436(10) 0.0372(7) 0.0247(7) 0.0260(7) 0.0181(9)
N6 0.0231(7) 0.0245(8) 0.0242(7) 0.0072(6) 0.0113(6) 0.0036(7)
N7 0.0544(9) 0.0342(10) 0.0506(8) 0.0208(7) 0.0407(7) 0.0173(9)
C1 0.0180(8) 0.0200(9) 0.0206(7) 0.0069(7) 0.0069(6) 0.0011(7)
C2 0.0202(8) 0.0223(9) 0.0225(7) 0.0061(7) 0.0081(6) 0.0049(8)
C3 0.0204(8) 0.0211(9) 0.0219(7) 0.0058(7) 0.0116(6) 0.0051(7)
C4 0.0255(9) 0.0247(9) 0.0270(8) 0.0142(7) 0.0117(7) 0.0099(8)
C5 0.0285(10) 0.0274(10) 0.0147(7) 0.0054(7) 0.0032(7) 0.0040(9)
C6 0.0233(8) 0.0216(9) 0.0238(8) 0.0060(7) 0.0106(7) 0.0041(8)
C7 0.0170(8) 0.0214(9) 0.0203(7) 0.0078(7) 0.0070(6) 0.0047(7)
C8 0.0230(8) 0.0229(9) 0.0300(8) 0.0091(7) 0.0171(6) 0.0069(7)
C9 0.0295(9) 0.0249(10) 0.0164(7) 0.0043(7) 0.0114(6) 0.0022(8)
C10 0.0240(8) 0.0308(10) 0.0194(7) 0.0061(7) 0.0100(6) 0.0022(8)
C11 0.0325(10) 0.0262(10) 0.0183(7) 0.0072(7) 0.0094(7) -0.0002(9)
C12 0.0343(10) 0.0257(10) 0.0168(7) 0.0053(7) 0.0110(7) 0.0014(9)
C13 0.0287(9) 0.0281(10) 0.0214(7) 0.0076(7) 0.0126(7) 0.0061(8)
C14 0.0250(9) 0.0335(11) 0.0215(8) 0.0053(8) 0.0083(7) 0.0032(9)
C15 0.0279(9) 0.0230(9) 0.0200(7) 0.0043(7) 0.0112(7) 0.0037(8)
C16 0.0288(10) 0.0291(10) 0.0207(8) 0.0072(8) 0.0064(7) -0.0037(9)
C17 0.0238(8) 0.0213(9) 0.0291(8) 0.0119(7) 0.0139(6) 0.0013(7)
C18 0.0220(8) 0.0227(9) 0.0218(7) 0.0083(7) 0.0087(6) 0.0022(8)
C19 0.0271(9) 0.0204(9) 0.0244(8) 0.0071(7) 0.0121(7) 0.0003(8)
C20 0.0228(9) 0.0506(12) 0.0468(10) 0.0319(9) 0.0106(8) -0.0042(9)
C21 0.0240(10) 0.0535(13) 0.0477(11) 0.0349(10) 0.0044(9) -0.0033(10)
C22 0.0298(10) 0.0366(11) 0.0409(9) 0.0243(8) 0.0134(8) 0.0013(9)
C23 0.0238(8) 0.0213(9) 0.0297(8) 0.0062(7) 0.0134(7) -0.0026(8)
C24 0.0213(8) 0.0224(9) 0.0228(7) 0.0074(7) 0.0076(6) -0.0028(8)
C25 0.0376(11) 0.0444(15) 0.0465(11) 0.0012(11) 0.0223(9) -0.0098(11)
C26 0.0506(13) 0.066(2) 0.0625(15) -0.0091(15) 0.0326(11) -0.0269(14)
C27 0.0860(14) 0.0501(17) 0.1073(17) -0.0092(14) 0.0771(12) -0.0302(13)
C28 0.0867(14) 0.0351(14) 0.0818(13) 0.0050(11) 0.0668(10) -0.0113(12)
C29 0.149(2) 0.0633(19) 0.1159(16) 0.0305(14) 0.1044(13) -0.0119(18)
C30 0.138(2) 0.100(2) 0.1063(15) 0.0679(14) 0.0841(15) 0.011(2)
C31 0.1133(19) 0.0723(17) 0.0736(11) 0.0550(11) 0.0679(11) 0.0330(17)
C32 0.125(3) 0.130(2) 0.0887(13) 0.0932(13) 0.0708(14) 0.060(2)
C33 0.081(2) 0.139(3) 0.0605(12) 0.0735(14) 0.0387(13) 0.057(2)
C34 0.0552(14) 0.0786(18) 0.0435(10) 0.0385(11) 0.0290(10) 0.0334(14)
C35 0.0686(12) 0.0352(11) 0.0478(9) 0.0256(8) 0.0444(8) 0.0170(11)
C36 0.0577(11) 0.0274(11) 0.0471(9) 0.0073(8) 0.0424(7) -0.0022(10)
C37 0.0261(9) 0.0317(11) 0.0322(9) 0.0087(9) 0.0102(8) 0.0073(9)
C38 0.0401(12) 0.0306(12) 0.0557(13) 0.0130(11) 0.0214(10) 0.0149(10)
C39 0.0512(14) 0.0295(11) 0.0658(14) 0.0263(10) 0.0255(11) 0.0091(11)
C40 0.0397(11) 0.0281(11) 0.0467(11) 0.0164(9) 0.0187(9) 0.0031(10)
C41 0.0595(13) 0.0469(13) 0.0792(13) 0.0377(11) 0.0437(11) 0.0053(12)
C42 0.0657(13) 0.0578(16) 0.0736(12) 0.0331(11) 0.0503(10) 0.0041(13)
C43 0.0554(12) 0.0487(14) 0.0603(11) 0.0282(10) 0.0430(9) 0.0132(12)
C44 0.0970(14) 0.075(2) 0.1172(15) 0.0517(14) 0.0944(11) 0.0430(15)
C45 0.1493(16) 0.0817(19) 0.1659(16) 0.0805(15) 0.1448(12) 0.0776(16)
C46 0.1217(15) 0.0549(15) 0.1218(13) 0.0535(11) 0.1105(10) 0.0497(14)
C47 0.0356(9) 0.0351(11) 0.0356(8) 0.0191(8) 0.0244(7) 0.0090(9)
C48 0.0256(9) 0.0249(10) 0.0238(8) 0.0083(7) 0.0106(7) 0.0004(8)

loop_
_atom_type_symbol
_atom_type_description
_atom_type_scat_dispersion_real
_atom_type_scat_dispersion_imag
_atom_type_scat_source
C C 0.0033 0.0016 'International Tables Vol C Tables 4.2.6.8 and 6.1.1.4'
H H 0.0000 0.0000 'International Tables Vol C Tables 4.2.6.8 and 6.1.1.4'
N N 0.0061 0.0033 'International Tables Vol C Tables 4.2.6.8 and 6.1.1.4'
O O 0.0106 0.0060 'International Tables Vol C Tables 4.2.6.8 and 6.1.1.4'
Eu Eu -0.1578 3.6682 'International Tables Vol C Tables 4.2.6.8 and 6.1.1.4'

loop_
_geom_angle_atom_site_label_1
_geom_angle_atom_site_label_2
_geom_angle_atom_site_label_3
_geom_angle
_geom_angle_site_symmetry_1
_geom_angle_site_symmetry_3
O7 Eu1 O16 142.86(6) . 2_566
O7 Eu1 O2 83.61(6) . 2_565
O16 Eu1 O2 75.43(6) 2_566 2_565
O7 Eu1 O1 137.38(5) . .
O16 Eu1 O1 74.21(6) 2_566 .
O2 Eu1 O1 136.85(6) 2_565 .
O7 Eu1 O8 53.49(6) . .
O16 Eu1 O8 156.28(6) 2_566 .
O2 Eu1 O8 128.28(6) 2_565 .
O1 Eu1 O8 84.98(6) . .
O7 Eu1 O15 80.93(7) . 1_554
O16 Eu1 O15 123.01(6) 2_566 1_554
O2 Eu1 O15 78.40(7) 2_565 1_554
O1 Eu1 O15 93.34(7) . 1_554
O8 Eu1 O15 68.51(6) . 1_554
O7 Eu1 O16 126.73(6) . 1_554
O16 Eu1 O16 73.00(6) 2_566 1_554
O2 Eu1 O16 68.41(6) 2_565 1_554
O1 Eu1 O16 73.83(6) . 1_554
O8 Eu1 O16 112.37(6) . 1_554
O15 Eu1 O16 50.35(6) 1_554 1_554
O7 Eu1 N5 80.95(7) . .
O16 Eu1 N5 94.63(6) 2_566 .
O2 Eu1 N5 138.32(7) 2_565 .
O1 Eu1 N5 74.24(7) . .
O8 Eu1 N5 68.35(6) . .
O15 Eu1 N5 135.90(6) 1_554 .
O16 Eu1 N5 147.83(6) 1_554 .
O7 Eu1 N4 73.92(7) . .
O16 Eu1 N4 71.52(7) 2_566 .
O2 Eu1 N4 76.25(7) 2_565 .
O1 Eu1 N4 120.78(6) . .
O8 Eu1 N4 111.44(7) . .
O15 Eu1 N4 145.88(7) 1_554 .
O16 Eu1 N4 134.81(5) 1_554 .
N5 Eu1 N4 62.32(7) . .
O7 Eu1 C15 27.11(6) . .
O16 Eu1 C15 163.39(7) 2_566 .
O2 Eu1 C15 107.02(7) 2_565 .
O1 Eu1 C15 110.86(6) . .
O8 Eu1 C15 26.38(6) . .
O15 Eu1 C15 73.17(7) 1_554 .
O16 Eu1 C15 123.44(6) 1_554 .
N5 Eu1 C15 72.45(7) . .
N4 Eu1 C15 92.87(7) . .
O7 Eu1 C24 102.87(7) . 1_554
O16 Eu1 C24 98.07(6) 2_566 1_554
O2 Eu1 C24 69.52(6) 2_565 1_554
O1 Eu1 C24 85.22(7) . 1_554
O8 Eu1 C24 91.26(6) . 1_554
O15 Eu1 C24 24.96(6) 1_554 1_554
O16 Eu1 C24 25.59(5) 1_554 1_554
N5 Eu1 C24 151.87(6) . 1_554
N4 Eu1 C24 145.75(6) . 1_554
C15 Eu1 C24 98.12(7) . 1_554
O7 Eu1 Eu1 149.63(4) . 2_565
O16 Eu1 Eu1 38.09(4) 2_566 2_565
O2 Eu1 Eu1 67.18(5) 2_565 2_565
O1 Eu1 Eu1 69.97(5) . 2_565
O8 Eu1 Eu1 142.50(5) . 2_565
O15 Eu1 Eu1 85.09(5) 1_554 2_565
O16 Eu1 Eu1 34.91(3) 1_554 2_565
N5 Eu1 Eu1 126.47(5) . 2_565
N4 Eu1 Eu1 105.36(5) . 2_565
C15 Eu1 Eu1 158.27(5) . 2_565
C24 Eu1 Eu1 60.15(5) 1_554 2_565
O4 Eu2 O14 79.11(7) 2_666 2_677
O4 Eu2 O3 125.50(7) 2_666 1_566
O14 Eu2 O3 77.53(7) 2_677 1_566
O4 Eu2 O13 78.42(7) 2_666 .
O14 Eu2 O13 125.21(6) 2_677 .
O3 Eu2 O13 76.33(7) 1_566 .
O4 Eu2 O10 130.75(6) 2_666 .
O14 Eu2 O10 149.39(6) 2_677 .
O3 Eu2 O10 86.85(7) 1_566 .
O13 Eu2 O10 74.77(7) . .
O4 Eu2 O9 81.01(7) 2_666 .
O14 Eu2 O9 143.95(7) 2_677 .
O3 Eu2 O9 138.03(6) 1_566 .
O13 Eu2 O9 79.01(7) . .
O10 Eu2 O9 53.91(7) . .
O4 Eu2 N6 143.94(7) 2_666 .
O14 Eu2 N6 77.98(7) 2_677 .
O3 Eu2 N6 75.55(7) 1_566 .
O13 Eu2 N6 137.63(6) . .
O10 Eu2 N6 72.65(7) . .
O9 Eu2 N6 102.21(7) . .
O4 Eu2 N7 82.93(8) 2_666 .
O14 Eu2 N7 70.79(7) 2_677 .
O3 Eu2 N7 131.98(7) 1_566 .
O13 Eu2 N7 151.68(6) . .
O10 Eu2 N7 102.64(7) . .
O9 Eu2 N7 77.16(7) . .
N6 Eu2 N7 63.38(7) . .
O4 Eu2 C16 105.45(7) 2_666 .
O14 Eu2 C16 161.33(8) 2_677 .
O3 Eu2 C16 112.14(7) 1_566 .
O13 Eu2 C16 73.35(7) . .
O10 Eu2 C16 27.02(7) . .
O9 Eu2 C16 27.02(7) . .
N6 Eu2 C16 88.81(7) . .
N7 Eu2 C16 91.58(7) . .
O4 Eu2 Eu2 54.60(5) 2_666 2_677
O14 Eu2 Eu2 64.58(6) 2_677 2_677
O3 Eu2 Eu2 70.90(5) 1_566 2_677
O13 Eu2 Eu2 61.60(5) . 2_677
O10 Eu2 Eu2 134.28(6) . 2_677
O9 Eu2 Eu2 123.99(6) . 2_677
N6 Eu2 Eu2 133.80(4) . 2_677
N7 Eu2 Eu2 122.10(5) . 2_677
C16 Eu2 Eu2 132.96(6) . 2_677
C7 O1 Eu1 133.39(12) . .
C7 O2 Eu1 139.71(15) . 2_565
C8 O3 Eu2 127.31(15) . 1_544
C8 O4 Eu2 161.26(18) . 2_666
C15 O7 Eu1 94.91(14) . .
C15 O8 Eu1 89.61(11) . .
C16 O9 Eu2 91.22(13) . .
C16 O10 Eu2 91.26(14) . .
C23 O13 Eu2 145.33(13) . .
C23 O14 Eu2 137.55(16) . 2_677
C24 O15 Eu1 95.24(14) . 1_556
C24 O16 Eu1 156.95(15) . 2_566
C24 O16 Eu1 92.85(14) . 1_556
Eu1 O16 Eu1 107.00(6) 2_566 1_556
O5 N1 O6 124.8(2) . .
O5 N1 C5 117.7(3) . .
O6 N1 C5 117.5(2) . .
O11 N2 O12 123.8(3) . .
O11 N2 C13 118.1(2) . .
O12 N2 C13 118.1(2) . .
O18 N3 O17 122.7(3) . .
O18 N3 C21 118.4(3) . .
O17 N3 C21 118.8(3) . .
C25 N4 C36 117.3(2) . .
C25 N4 Eu1 123.2(2) . .
C36 N4 Eu1 119.54(14) . .
C34 N5 C35 119.3(3) . .
C34 N5 Eu1 119.8(2) . .
C35 N5 Eu1 120.83(15) . .
C37 N6 C48 117.8(2) . .
C37 N6 Eu2 122.40(18) . .
C48 N6 Eu2 119.81(15) . .
C46 N7 C47 117.0(3) . .
C46 N7 Eu2 123.0(2) . .
C47 N7 Eu2 119.23(17) . .
C2 C1 C6 119.4(2) . .
C2 C1 C7 119.76(17) . .
C6 C1 C7 120.79(19) . .
C1 C2 C3 121.11(18) . .
C1 C2 H2A 119.4 . .
C3 C2 H2A 119.4 . .
C4 C3 C2 119.6(2) . .
C4 C3 C8 120.20(19) . .
C2 C3 C8 120.23(17) . .
C5 C4 C3 118.3(2) . .
C5 C4 H4A 120.8 . .
C3 C4 H4A 120.8 . .
C4 C5 C6 123.30(18) . .
C4 C5 N1 118.5(2) . .
C6 C5 N1 118.2(2) . .
C5 C6 C1 118.2(2) . .
C5 C6 H6A 120.9 . .
C1 C6 H6A 120.9 . .
O1 C7 O2 125.9(2) . .
O1 C7 C1 117.75(17) . .
O2 C7 C1 116.32(19) . .
O4 C8 O3 125.1(2) . .
O4 C8 C3 118.14(19) . .
O3 C8 C3 116.8(2) . .
C14 C9 C10 120.1(2) . .
C14 C9 C15 119.54(17) . .
C10 C9 C15 120.3(2) . .
C9 C10 C11 119.3(2) . .
C9 C10 H10A 120.4 . .
C11 C10 H10A 120.4 . .
C12 C11 C10 120.60(18) . .
C12 C11 C16 119.88(19) . .
C10 C11 C16 119.5(2) . .
C11 C12 C13 118.5(2) . .
C11 C12 H12A 120.8 . .
C13 C12 H12A 120.8 . .
C14 C13 C12 122.3(2) . .
C14 C13 N2 118.58(18) . .
C12 C13 N2 119.1(2) . .
C13 C14 C9 119.09(18) . .
C13 C14 H14A 120.5 . .
C9 C14 H14A 120.5 . .
O8 C15 O7 121.97(19) . .
O8 C15 C9 120.62(17) . .
O7 C15 C9 117.4(2) . .
O8 C15 Eu1 64.01(11) . .
O7 C15 Eu1 57.97(12) . .
C9 C15 Eu1 174.79(16) . .
O9 C16 O10 123.02(18) . .
O9 C16 C11 119.0(2) . .
O10 C16 C11 117.9(2) . .
O9 C16 Eu2 61.76(10) . .
O10 C16 Eu2 61.72(11) . .
C11 C16 Eu2 171.10(18) . .
C22 C17 C18 119.3(2) . .
C22 C17 C23 119.4(2) . .
C18 C17 C23 121.38(18) . .
C19 C18 C17 120.94(18) . .
C19 C18 H18A 119.5 . .
C17 C18 H18A 119.5 . .
C18 C19 C20 119.9(2) . .
C18 C19 C24 123.50(18) . .
C20 C19 C24 116.6(2) . .
C21 C20 C19 119.0(2) . .
C21 C20 H20A 120.5 . .
C19 C20 H20A 120.5 . .
C20 C21 C22 122.0(2) . .
C20 C21 N3 118.3(2) . .
C22 C21 N3 119.7(3) . .
C17 C22 C21 118.9(3) . .
C17 C22 H22A 120.5 . .
C21 C22 H22A 120.5 . .
O13 C23 O14 125.1(2) . .
O13 C23 C17 117.54(18) . .
O14 C23 C17 117.3(2) . .
O15 C24 O16 120.7(2) . .
O15 C24 C19 121.3(2) . .
O16 C24 C19 118.03(19) . .
O15 C24 Eu1 59.80(14) . 1_556
O16 C24 Eu1 61.57(13) . 1_556
C19 C24 Eu1 169.82(14) . 1_556
N4 C25 C26 124.5(3) . .
N4 C25 H25A 117.8 . .
C26 C25 H25A 117.8 . .
C27 C26 C25 118.6(3) . .
C27 C26 H26A 120.7 . .
C25 C26 H26A 120.7 . .
C26 C27 C28 120.2(3) . .
C26 C27 H27A 119.9 . .
C28 C27 H27A 119.9 . .
C27 C28 C36 117.3(3) . .
C27 C28 C29 124.5(3) . .
C36 C28 C29 118.2(3) . .
C30 C29 C28 120.9(4) . .
C30 C29 H29A 119.5 . .
C28 C29 H29A 119.5 . .
C29 C30 C31 122.7(4) . .
C29 C30 H30A 118.7 . .
C31 C30 H30A 118.7 . .
C32 C31 C30 123.5(3) . .
C32 C31 C35 117.5(3) . .
C30 C31 C35 119.0(3) . .
C33 C32 C31 120.2(4) . .
C33 C32 H32A 119.9 . .
C31 C32 H32A 119.9 . .
C32 C33 C34 120.4(3) . .
C32 C33 H33A 119.8 . .
C34 C33 H33A 119.8 . .
N5 C34 C33 121.1(3) . .
N5 C34 H34A 119.4 . .
C33 C34 H34A 119.4 . .
N5 C35 C31 121.5(3) . .
N5 C35 C36 118.5(2) . .
C31 C35 C36 120.0(3) . .
N4 C36 C35 118.7(2) . .
N4 C36 C28 122.0(2) . .
C35 C36 C28 119.3(3) . .
N6 C37 C38 123.5(3) . .
N6 C37 H37A 118.2 . .
C38 C37 H37A 118.2 . .
C39 C38 C37 118.5(3) . .
C39 C38 H38A 120.8 . .
C37 C38 H38A 120.8 . .
C38 C39 C40 120.6(3) . .
C38 C39 H39A 119.7 . .
C40 C39 H39A 119.7 . .
C48 C40 C39 116.4(3) . .
C48 C40 C41 120.0(3) . .
C39 C40 C41 123.7(3) . .
C42 C41 C40 121.5(3) . .
C42 C41 H41A 119.3 . .
C40 C41 H41A 119.3 . .
C41 C42 C43 120.1(3) . .
C41 C42 H42A 120.0 . .
C43 C42 H42A 120.0 . .
C47 C43 C44 118.4(3) . .
C47 C43 C42 120.1(3) . .
C44 C43 C42 121.4(3) . .
C45 C44 C43 118.8(4) . .
C45 C44 H44A 120.6 . .
C43 C44 H44A 120.6 . .
C44 C45 C46 118.9(4) . .
C44 C45 H45A 120.6 . .
C46 C45 H45A 120.6 . .
N7 C46 C45 124.7(3) . .
N7 C46 H46A 117.7 . .
C45 C46 H46A 117.7 . .
N7 C47 C43 122.2(3) . .
N7 C47 C48 118.3(2) . .
C43 C47 C48 119.5(2) . .
N6 C48 C40 123.0(2) . .
N6 C48 C47 118.2(2) . .
C40 C48 C47 118.8(2) . .

loop_
_geom_bond_atom_site_label_1
_geom_bond_atom_site_label_2
_geom_bond_distance
_geom_bond_site_symmetry_2
Eu1 O7 2.3721(19) .
Eu1 O16 2.3790(17) 2_566
Eu1 O2 2.3938(17) 2_565
Eu1 O1 2.3938(17) .
Eu1 O8 2.5058(19) .
Eu1 O15 2.528(2) 1_554
Eu1 O16 2.5644(18) 1_554
Eu1 N5 2.615(2) .
Eu1 N4 2.651(2) .
Eu1 C15 2.788(2) .
Eu1 C24 2.913(3) 1_554
Eu1 Eu1 3.9754(12) 2_565
Eu2 O4 2.3288(19) 2_666
Eu2 O14 2.3575(19) 2_677
Eu2 O3 2.3687(18) 1_566
Eu2 O13 2.376(2) .
Eu2 O10 2.4369(19) .
Eu2 O9 2.438(2) .
Eu2 N6 2.585(2) .
Eu2 N7 2.590(3) .
Eu2 C16 2.766(2) .
Eu2 Eu2 4.3262(13) 2_677
O1 C7 1.252(3) .
O2 C7 1.259(2) .
O2 Eu1 2.3938(17) 2_565
O3 C8 1.265(3) .
O3 Eu2 2.3687(18) 1_544
O4 C8 1.246(3) .
O4 Eu2 2.3288(19) 2_666
O5 N1 1.214(3) .
O6 N1 1.234(4) .
O7 C15 1.275(2) .
O8 C15 1.239(3) .
O9 C16 1.257(3) .
O10 C16 1.257(3) .
O11 N2 1.208(3) .
O12 N2 1.211(3) .
O13 C23 1.252(3) .
O14 C23 1.248(3) .
O14 Eu2 2.3575(18) 2_677
O15 C24 1.234(3) .
O15 Eu1 2.528(2) 1_556
O16 C24 1.259(3) .
O16 Eu1 2.3790(17) 2_566
O16 Eu1 2.5644(18) 1_556
O17 N3 1.202(4) .
O18 N3 1.188(4) .
N1 C5 1.483(3) .
N2 C13 1.465(3) .
N3 C21 1.466(3) .
N4 C25 1.315(3) .
N4 C36 1.354(4) .
N5 C34 1.336(3) .
N5 C35 1.357(4) .
N6 C37 1.321(3) .
N6 C48 1.358(3) .
N7 C46 1.308(4) .
N7 C47 1.362(4) .
C1 C2 1.391(3) .
C1 C6 1.393(3) .
C1 C7 1.506(3) .
C2 C3 1.389(3) .
C2 H2A 0.9300 .
C3 C4 1.388(3) .
C3 C8 1.497(3) .
C4 C5 1.378(3) .
C4 H4A 0.9300 .
C5 C6 1.377(3) .
C6 H6A 0.9300 .
C9 C14 1.385(3) .
C9 C10 1.388(3) .
C9 C15 1.503(3) .
C10 C11 1.404(3) .
C10 H10A 0.9300 .
C11 C12 1.375(4) .
C11 C16 1.506(3) .
C12 C13 1.381(3) .
C12 H12A 0.9300 .
C13 C14 1.371(3) .
C14 H14A 0.9300 .
C17 C22 1.384(3) .
C17 C18 1.392(3) .
C17 C23 1.502(3) .
C18 C19 1.377(3) .
C18 H18A 0.9300 .
C19 C20 1.374(3) .
C19 C24 1.507(3) .
C20 C21 1.380(4) .
C20 H20A 0.9300 .
C21 C22 1.374(4) .
C22 H22A 0.9300 .
C24 Eu1 2.913(3) 1_556
C25 C26 1.391(4) .
C25 H25A 0.9300 .
C26 C27 1.337(6) .
C26 H26A 0.9300 .
C27 C28 1.399(4) .
C27 H27A 0.9300 .
C28 C36 1.416(4) .
C28 C29 1.467(5) .
C29 C30 1.307(5) .
C29 H29A 0.9300 .
C30 C31 1.413(6) .
C30 H30A 0.9300 .
C31 C32 1.406(5) .
C31 C35 1.410(4) .
C32 C33 1.330(6) .
C32 H32A 0.9300 .
C33 C34 1.406(5) .
C33 H33A 0.9300 .
C34 H34A 0.9300 .
C35 C36 1.427(3) .
C37 C38 1.392(4) .
C37 H37A 0.9300 .
C38 C39 1.362(5) .
C38 H38A 0.9300 .
C39 C40 1.404(4) .
C39 H39A 0.9300 .
C40 C48 1.406(4) .
C40 C41 1.417(5) .
C41 C42 1.342(5) .
C41 H41A 0.9300 .
C42 C43 1.429(5) .
C42 H42A 0.9300 .
C43 C47 1.400(4) .
C43 C44 1.388(5) .
C44 C45 1.368(6) .
C44 H44A 0.9300 .
C45 C46 1.379(6) .
C45 H45A 0.9300 .
C46 H46A 0.9300 .
C47 C48 1.431(4) .

loop_
_geom_hbond_atom_site_label_D
_geom_hbond_atom_site_label_H
_geom_hbond_atom_site_label_A
_geom_hbond_distance_DH
_geom_hbond_distance_HA
_geom_hbond_distance_DA
_geom_hbond_angle_DHA
_geom_hbond_site_symmetry_A
C44 H44A O11 0.93 2.54 3.144(5) 123.4 1_655
C45 H45A O11 0.93 2.69 3.221(5) 117.4 1_655
C42 H42A O8 0.93 2.59 3.432(4) 151.0 2_676
